data_4001534
loop_
_publ_author_name
'Padmaperuma, Asanga B.'
'Sapochak, Linda S.'
'Burrows, Paul E.'

_publ_section_title
;
 New Charge Transporting Host Material for Short Wavelength Organic
 Electrophosphorescence:&#x00A0; 2,7-Bis(diphenylphosphine
 oxide)-9,9-dimethylfluorene
;
_journal_issue 9
_journal_name_full 'Chemistry of Materials'
_journal_page_first 2389
_journal_paper_doi 10.1021/cm0600677
_journal_volume 18
_journal_year 2006
_chemical_formula_sum 'C39 H32 O2 P2'
_chemical_formula_weight 594.59
_chemical_name_systematic
; 
 ? 
;
_space_group_IT_number 2
_symmetry_cell_setting triclinic
_symmetry_space_group_name_Hall '-P 1'
_symmetry_space_group_name_H-M 'P -1'
_atom_sites_solution_hydrogens geom
_atom_sites_solution_primary direct
_atom_sites_solution_secondary difmap
_audit_creation_method SHELXL-97
_cell_angle_alpha 80.357(5)
_cell_angle_beta 82.319(4)
_cell_angle_gamma 61.405(4)
_cell_formula_units_Z 2
_cell_length_a 11.200(3)
_cell_length_b 11.380(3)
_cell_length_c 14.449(4)
_cell_measurement_reflns_used 925
_cell_measurement_temperature 298(2)
_cell_measurement_theta_max 27.93
_cell_measurement_theta_min 2.59
_cell_volume 1591.1(7)
_computing_cell_refinement 'Bruker SMART'
_computing_data_collection 'Bruker SMART'
_computing_data_reduction 'Bruker SAINT'
_computing_molecular_graphics 'Bruker SHELXTL'
_computing_publication_material 'Bruker SHELXTL'
_computing_structure_refinement 'SHELXL-97 (Sheldrick, 1997)'
_computing_structure_solution 'SHELXS-97 (Sheldrick, 1990)'
_diffrn_ambient_temperature 298(2)
_diffrn_measured_fraction_theta_full 0.997
_diffrn_measured_fraction_theta_max 0.919
_diffrn_measurement_device_type 'CCD area detector'
_diffrn_measurement_method 'phi and omega scans'
_diffrn_radiation_monochromator graphite
_diffrn_radiation_source 'fine-focus sealed tube'
_diffrn_radiation_type MoK\a
_diffrn_radiation_wavelength 0.71073
_diffrn_reflns_av_R_equivalents 0.0259
_diffrn_reflns_av_sigmaI/netI 0.0355
_diffrn_reflns_limit_h_max 14
_diffrn_reflns_limit_h_min -14
_diffrn_reflns_limit_k_max 14
_diffrn_reflns_limit_k_min -14
_diffrn_reflns_limit_l_max 18
_diffrn_reflns_limit_l_min -17
_diffrn_reflns_number 14676
_diffrn_reflns_theta_full 25.00
_diffrn_reflns_theta_max 28.30
_diffrn_reflns_theta_min 1.43
_exptl_absorpt_coefficient_mu 0.170
_exptl_absorpt_correction_T_max 1
_exptl_absorpt_correction_T_min 0.69
_exptl_absorpt_correction_type multi-scan
_exptl_absorpt_process_details 'Bruker SADABS'
_exptl_crystal_colour colorless
_exptl_crystal_density_diffrn 1.241
_exptl_crystal_density_meas ?
_exptl_crystal_density_method 'not measured'
_exptl_crystal_description prism
_exptl_crystal_F_000 624
_exptl_crystal_size_max 0.40
_exptl_crystal_size_mid 0.30
_exptl_crystal_size_min 0.25
_refine_diff_density_max 0.485
_refine_diff_density_min -0.221
_refine_diff_density_rms 0.043
_refine_ls_extinction_method none
_refine_ls_goodness_of_fit_ref 1.010
_refine_ls_hydrogen_treatment constr
_refine_ls_matrix_type full
_refine_ls_number_parameters 390
_refine_ls_number_reflns 7268
_refine_ls_number_restraints 0
_refine_ls_restrained_S_all 1.010
_refine_ls_R_factor_all 0.0586
_refine_ls_R_factor_gt 0.0425
_refine_ls_shift/su_max 0.001
_refine_ls_shift/su_mean 0.000
_refine_ls_structure_factor_coef Fsqd
_refine_ls_weighting_details 'calc w=1/[\s^2^(Fo^2^)+(0.0629P)^2^+0.4289P] where P=(Fo^2^+2Fc^2^)/3'
_refine_ls_weighting_scheme calc
_refine_ls_wR_factor_gt 0.1105
_refine_ls_wR_factor_ref 0.1222
_reflns_number_gt 5677
_reflns_number_total 7268
_reflns_threshold_expression >2sigma(I)
_cod_data_source_file cm0600677si20060110_010639.cif
_cod_data_source_block po06
_cod_depositor_comments
;
The following automatic conversions were performed:

'_symmetry_cell_setting' value 'Triclinic' changed to 'triclinic'
according to /home/saulius/struct/CIF-dictionaries/cif_core.dic
dictionary named 'cif_core.dic' version 2.4.1 from 2010-06-29.

Automatic conversion script
Id: cif_fix_values 1715 2011-07-08 13:25:40Z adriana 

The following automatic conversions were performed:

'_exptl_crystal_density_meas' value 'none' was changed to '?' - the
value is perceived as not measured.

Automatic conversion script
Id: cif_fix_values 3008 2015-01-20 13:52:24Z robertas 
;
_cod_original_cell_volume 1591.2(7)
_cod_original_sg_symbol_H-M P-1
_cod_database_code 4001534

loop_
_symmetry_equiv_pos_as_xyz
'x, y, z'
'-x, -y, -z'

loop_
_atom_site_label
_atom_site_type_symbol
_atom_site_fract_x
_atom_site_fract_y
_atom_site_fract_z
_atom_site_U_iso_or_equiv
_atom_site_adp_type
_atom_site_occupancy
_atom_site_symmetry_multiplicity
_atom_site_calc_flag
_atom_site_refinement_flags
P1 P 1.24190(4) 0.18480(4) 0.42291(3) 0.03317(11) Uani 1 1 d .
P2 P 0.30917(4) 0.72850(4) 0.11082(3) 0.03688(12) Uani 1 1 d .
C1 C 1.3503(2) 0.2860(2) 0.26933(15) 0.0580(5) Uani 1 1 d .
H1 H 1.2816 0.3690 0.2850 0.070 Uiso 1 1 calc R
C2 C 1.4444(3) 0.2820(3) 0.19621(17) 0.0749(7) Uani 1 1 d .
H2 H 1.4379 0.3615 0.1621 0.090 Uiso 1 1 calc R
C3 C 1.5470(3) 0.1605(3) 0.17417(17) 0.0775(8) Uani 1 1 d .
H3 H 1.6117 0.1575 0.1257 0.093 Uiso 1 1 calc R
C4 C 1.5555(2) 0.0426(3) 0.22324(17) 0.0712(7) Uani 1 1 d .
H4 H 1.6257 -0.0397 0.2077 0.085 Uiso 1 1 calc R
C5 C 1.45986(18) 0.0456(2) 0.29591(14) 0.0503(4) Uani 1 1 d .
H5 H 1.4652 -0.0345 0.3283 0.060 Uiso 1 1 calc R
C6 C 1.35633(16) 0.16853(17) 0.31993(12) 0.0379(4) Uani 1 1 d .
C7 C 1.25489(15) 0.02095(17) 0.46307(11) 0.0363(3) Uani 1 1 d .
C8 C 1.3547(2) -0.0630(2) 0.52466(16) 0.0607(6) Uani 1 1 d .
H8 H 1.4101 -0.0324 0.5437 0.073 Uiso 1 1 calc R
C9 C 1.3738(3) -0.1912(2) 0.55827(18) 0.0734(7) Uani 1 1 d .
H9 H 1.4428 -0.2471 0.5984 0.088 Uiso 1 1 calc R
C10 C 1.2910(2) -0.2356(2) 0.53236(16) 0.0626(6) Uani 1 1 d .
H10 H 1.3027 -0.3216 0.5556 0.075 Uiso 1 1 calc R
C11 C 1.1906(2) -0.1539(2) 0.47219(17) 0.0621(6) Uani 1 1 d .
H11 H 1.1346 -0.1848 0.4546 0.075 Uiso 1 1 calc R
C12 C 1.17180(19) -0.0262(2) 0.43739(15) 0.0512(5) Uani 1 1 d .
H12 H 1.1033 0.0286 0.3966 0.061 Uiso 1 1 calc R
C13 C 1.07248(14) 0.29323(15) 0.38284(11) 0.0329(3) Uani 1 1 d .
C14 C 1.03255(15) 0.28934(16) 0.29614(11) 0.0346(3) Uani 1 1 d .
H14 H 1.0940 0.2289 0.2556 0.042 Uiso 1 1 calc R
C15 C 0.90042(15) 0.37665(15) 0.27150(10) 0.0304(3) Uani 1 1 d .
C16 C 0.83219(15) 0.38948(16) 0.18341(11) 0.0342(3) Uani 1 1 d .
C17 C 0.90138(19) 0.4316(2) 0.09474(13) 0.0555(5) Uani 1 1 d .
H17A H 0.8530 0.4439 0.0409 0.083 Uiso 1 1 calc R
H17B H 0.9938 0.3626 0.0867 0.083 Uiso 1 1 calc R
H17C H 0.9006 0.5146 0.1011 0.083 Uiso 1 1 calc R
C18 C 0.8308(2) 0.25828(18) 0.17392(15) 0.0520(5) Uani 1 1 d .
H18A H 0.7898 0.2315 0.2305 0.078 Uiso 1 1 calc R
H18B H 0.9225 0.1890 0.1638 0.078 Uiso 1 1 calc R
H18C H 0.7792 0.2720 0.1216 0.078 Uiso 1 1 calc R
C19 C 0.68854(14) 0.50108(15) 0.20337(11) 0.0319(3) Uani 1 1 d .
C20 C 0.57671(15) 0.55576(16) 0.14926(11) 0.0359(3) Uani 1 1 d .
H20 H 0.5837 0.5259 0.0917 0.043 Uiso 1 1 calc R
C21 C 0.45285(15) 0.65695(16) 0.18296(11) 0.0371(4) Uani 1 1 d .
C22 C 0.16073(16) 0.74929(17) 0.18757(12) 0.0386(4) Uani 1 1 d .
C23 C 0.1231(2) 0.6479(2) 0.19836(15) 0.0552(5) Uani 1 1 d .
H23 H 0.1741 0.5726 0.1666 0.066 Uiso 1 1 calc R
C24 C 0.0111(2) 0.6575(3) 0.25554(17) 0.0686(6) Uani 1 1 d .
H24 H -0.0120 0.5880 0.2631 0.082 Uiso 1 1 calc R
C25 C -0.0672(2) 0.7695(3) 0.30169(15) 0.0665(6) Uani 1 1 d .
H25 H -0.1429 0.7756 0.3402 0.080 Uiso 1 1 calc R
C26 C -0.0331(2) 0.8723(2) 0.29074(15) 0.0619(6) Uani 1 1 d .
H26 H -0.0863 0.9484 0.3214 0.074 Uiso 1 1 calc R
C27 C 0.08105(18) 0.8624(2) 0.23375(13) 0.0489(4) Uani 1 1 d .
H27 H 0.1041 0.9320 0.2265 0.059 Uiso 1 1 calc R
C28 C 0.27725(16) 0.89825(17) 0.06642(11) 0.0387(4) Uani 1 1 d .
C29 C 0.17647(18) 0.96999(19) 0.00290(13) 0.0495(4) Uani 1 1 d .
H29 H 0.1261 0.9313 -0.0124 0.059 Uiso 1 1 calc R
C30 C 0.1501(2) 1.0981(2) -0.03774(15) 0.0620(6) Uani 1 1 d .
H30 H 0.0825 1.1450 -0.0804 0.074 Uiso 1 1 calc R
C31 C 0.2232(2) 1.1562(2) -0.01537(17) 0.0667(6) Uani 1 1 d .
H31 H 0.2060 1.2423 -0.0431 0.080 Uiso 1 1 calc R
C32 C 0.3210(3) 1.0878(3) 0.0474(2) 0.0841(8) Uani 1 1 d .
H32 H 0.3694 1.1281 0.0633 0.101 Uiso 1 1 calc R
C33 C 0.3498(2) 0.9581(2) 0.08823(18) 0.0675(6) Uani 1 1 d .
H33 H 0.4181 0.9118 0.1303 0.081 Uiso 1 1 calc R
C34 C 0.44366(17) 0.70062(18) 0.26973(12) 0.0446(4) Uani 1 1 d .
H34 H 0.3607 0.7671 0.2917 0.054 Uiso 1 1 calc R
C35 C 0.55523(16) 0.64701(17) 0.32345(12) 0.0417(4) Uani 1 1 d .
H35 H 0.5485 0.6774 0.3807 0.050 Uiso 1 1 calc R
C36 C 0.67769(15) 0.54660(15) 0.28989(11) 0.0318(3) Uani 1 1 d .
C37 C 0.80928(14) 0.46908(14) 0.33267(10) 0.0296(3) Uani 1 1 d .
C38 C 0.84841(15) 0.47429(15) 0.41840(11) 0.0338(3) Uani 1 1 d .
H38 H 0.7878 0.5363 0.4584 0.041 Uiso 1 1 calc R
C39 C 0.98029(15) 0.38466(16) 0.44302(11) 0.0349(3) Uani 1 1 d .
H39 H 1.0076 0.3857 0.5008 0.042 Uiso 1 1 calc R
O1 O 1.27372(12) 0.23886(12) 0.49773(9) 0.0451(3) Uani 1 1 d .
O2 O 0.33022(13) 0.64560(13) 0.03520(9) 0.0532(3) Uani 1 1 d .

loop_
_atom_site_aniso_label
_atom_site_aniso_U_11
_atom_site_aniso_U_22
_atom_site_aniso_U_33
_atom_site_aniso_U_23
_atom_site_aniso_U_13
_atom_site_aniso_U_12
P1 0.02705(19) 0.0344(2) 0.0363(2) -0.00795(16) -0.00670(15) -0.01059(16)
P2 0.02915(19) 0.0375(2) 0.0358(2) -0.00717(17) -0.00771(16) -0.00679(17)
C1 0.0527(11) 0.0532(12) 0.0632(13) -0.0002(10) 0.0020(9) -0.0243(10)
C2 0.0784(16) 0.0925(19) 0.0664(15) 0.0037(14) 0.0040(13) -0.0560(16)
C3 0.0665(15) 0.127(2) 0.0557(13) -0.0236(15) 0.0169(11) -0.0595(17)
C4 0.0503(12) 0.0915(18) 0.0640(14) -0.0376(13) 0.0130(10) -0.0220(12)
C5 0.0426(9) 0.0529(11) 0.0502(11) -0.0184(9) 0.0003(8) -0.0151(8)
C6 0.0312(7) 0.0445(9) 0.0391(9) -0.0071(7) -0.0055(6) -0.0170(7)
C7 0.0319(7) 0.0394(9) 0.0354(8) -0.0046(7) -0.0028(6) -0.0147(7)
C8 0.0607(12) 0.0655(13) 0.0654(13) 0.0170(11) -0.0315(10) -0.0378(11)
C9 0.0762(15) 0.0658(14) 0.0782(16) 0.0311(12) -0.0361(13) -0.0378(13)
C10 0.0720(14) 0.0520(12) 0.0657(14) 0.0110(10) -0.0039(11) -0.0362(11)
C11 0.0670(13) 0.0608(13) 0.0743(15) -0.0034(11) -0.0090(11) -0.0427(11)
C12 0.0478(10) 0.0497(11) 0.0598(12) -0.0012(9) -0.0170(9) -0.0239(9)
C13 0.0269(7) 0.0321(8) 0.0384(8) -0.0056(6) -0.0062(6) -0.0112(6)
C14 0.0284(7) 0.0344(8) 0.0361(8) -0.0108(6) -0.0019(6) -0.0086(6)
C15 0.0295(7) 0.0293(7) 0.0319(7) -0.0064(6) -0.0028(6) -0.0122(6)
C16 0.0281(7) 0.0337(8) 0.0326(8) -0.0093(6) -0.0041(6) -0.0057(6)
C17 0.0435(10) 0.0662(13) 0.0363(9) -0.0024(9) 0.0025(8) -0.0115(9)
C18 0.0507(10) 0.0383(9) 0.0622(12) -0.0182(8) -0.0205(9) -0.0088(8)
C19 0.0285(7) 0.0286(7) 0.0334(8) -0.0062(6) -0.0018(6) -0.0084(6)
C20 0.0324(7) 0.0349(8) 0.0336(8) -0.0082(6) -0.0054(6) -0.0082(6)
C21 0.0295(7) 0.0368(8) 0.0358(8) -0.0051(7) -0.0077(6) -0.0065(6)
C22 0.0320(7) 0.0398(9) 0.0380(9) 0.0020(7) -0.0095(6) -0.0122(7)
C23 0.0544(11) 0.0422(10) 0.0631(13) 0.0063(9) -0.0099(9) -0.0202(9)
C24 0.0680(14) 0.0676(15) 0.0741(15) 0.0197(12) -0.0091(12) -0.0425(13)
C25 0.0484(11) 0.0931(18) 0.0506(12) 0.0152(12) -0.0032(9) -0.0345(12)
C26 0.0453(10) 0.0768(15) 0.0518(12) -0.0136(11) 0.0062(9) -0.0195(10)
C27 0.0400(9) 0.0538(11) 0.0517(11) -0.0131(9) 0.0011(8) -0.0198(8)
C28 0.0309(7) 0.0433(9) 0.0340(8) -0.0039(7) -0.0011(6) -0.0114(7)
C29 0.0401(9) 0.0480(10) 0.0503(11) -0.0027(8) -0.0123(8) -0.0112(8)
C30 0.0518(11) 0.0518(12) 0.0568(12) 0.0053(10) -0.0139(9) -0.0047(9)
C31 0.0678(14) 0.0448(11) 0.0708(15) 0.0057(10) -0.0018(11) -0.0176(10)
C32 0.0890(18) 0.0686(16) 0.111(2) 0.0131(15) -0.0343(16) -0.0498(15)
C33 0.0673(14) 0.0631(14) 0.0791(16) 0.0148(12) -0.0345(12) -0.0359(12)
C34 0.0319(8) 0.0415(9) 0.0423(9) -0.0139(7) -0.0042(7) 0.0006(7)
C35 0.0362(8) 0.0409(9) 0.0353(8) -0.0141(7) -0.0056(7) -0.0041(7)
C36 0.0306(7) 0.0286(7) 0.0325(8) -0.0050(6) -0.0038(6) -0.0100(6)
C37 0.0279(7) 0.0263(7) 0.0336(8) -0.0048(6) -0.0025(6) -0.0113(6)
C38 0.0329(7) 0.0321(8) 0.0345(8) -0.0106(6) -0.0015(6) -0.0118(6)
C39 0.0357(8) 0.0353(8) 0.0347(8) -0.0081(6) -0.0065(6) -0.0153(7)
O1 0.0397(6) 0.0492(7) 0.0488(7) -0.0173(6) -0.0097(5) -0.0173(5)
O2 0.0483(7) 0.0529(8) 0.0500(8) -0.0209(6) -0.0116(6) -0.0101(6)

loop_
_atom_type_symbol
_atom_type_description
_atom_type_scat_dispersion_real
_atom_type_scat_dispersion_imag
_atom_type_scat_source
C C 0.0033 0.0016 'International Tables Vol C Tables 4.2.6.8 and 6.1.1.4'
H H 0.0000 0.0000 'International Tables Vol C Tables 4.2.6.8 and 6.1.1.4'
O O 0.0106 0.0060 'International Tables Vol C Tables 4.2.6.8 and 6.1.1.4'
P P 0.1023 0.0942 'International Tables Vol C Tables 4.2.6.8 and 6.1.1.4'

loop_
_geom_angle_atom_site_label_1
_geom_angle_atom_site_label_2
_geom_angle_atom_site_label_3
_geom_angle
O1 P1 C7 111.32(8)
O1 P1 C6 111.76(8)
C7 P1 C6 107.44(8)
O1 P1 C13 112.51(7)
C7 P1 C13 107.74(7)
C6 P1 C13 105.76(8)
O2 P2 C21 112.59(7)
O2 P2 C28 113.00(8)
C21 P2 C28 107.04(8)
O2 P2 C22 111.65(8)
C21 P2 C22 107.59(8)
C28 P2 C22 104.46(8)
C2 C1 C6 121.2(2)
C2 C1 H1 119.4
C6 C1 H1 119.4
C3 C2 C1 119.6(2)
C3 C2 H2 120.2
C1 C2 H2 120.2
C2 C3 C4 120.4(2)
C2 C3 H3 119.8
C4 C3 H3 119.8
C3 C4 C5 120.4(2)
C3 C4 H4 119.8
C5 C4 H4 119.8
C6 C5 C4 119.7(2)
C6 C5 H5 120.2
C4 C5 H5 120.2
C5 C6 C1 118.70(17)
C5 C6 P1 123.23(14)
C1 C6 P1 117.57(14)
C8 C7 C12 118.17(17)
C8 C7 P1 116.98(14)
C12 C7 P1 124.84(13)
C9 C8 C7 121.21(19)
C9 C8 H8 119.4
C7 C8 H8 119.4
C10 C9 C8 119.8(2)
C10 C9 H9 120.1
C8 C9 H9 120.1
C9 C10 C11 120.1(2)
C9 C10 H10 120.0
C11 C10 H10 120.0
C10 C11 C12 120.54(19)
C10 C11 H11 119.7
C12 C11 H11 119.7
C11 C12 C7 120.21(17)
C11 C12 H12 119.9
C7 C12 H12 119.9
C39 C13 C14 120.13(13)
C39 C13 P1 116.48(11)
C14 C13 P1 123.39(12)
C15 C14 C13 119.20(14)
C15 C14 H14 120.4
C13 C14 H14 120.4
C14 C15 C37 119.86(14)
C14 C15 C16 129.11(13)
C37 C15 C16 111.02(12)
C15 C16 C19 101.21(12)
C15 C16 C18 111.29(13)
C19 C16 C18 111.16(14)
C15 C16 C17 111.42(14)
C19 C16 C17 111.28(14)
C18 C16 C17 110.22(15)
C16 C17 H17A 109.5
C16 C17 H17B 109.5
H17A C17 H17B 109.5
C16 C17 H17C 109.5
H17A C17 H17C 109.5
H17B C17 H17C 109.5
C16 C18 H18A 109.5
C16 C18 H18B 109.5
H18A C18 H18B 109.5
C16 C18 H18C 109.5
H18A C18 H18C 109.5
H18B C18 H18C 109.5
C20 C19 C36 120.46(13)
C20 C19 C16 128.74(14)
C36 C19 C16 110.80(12)
C19 C20 C21 118.71(14)
C19 C20 H20 120.6
C21 C20 H20 120.6
C34 C21 C20 120.06(14)
C34 C21 P2 121.87(12)
C20 C21 P2 118.06(12)
C23 C22 C27 118.68(17)
C23 C22 P2 117.73(14)
C27 C22 P2 123.56(14)
C24 C23 C22 120.7(2)
C24 C23 H23 119.7
C22 C23 H23 119.7
C23 C24 C25 120.5(2)
C23 C24 H24 119.8
C25 C24 H24 119.8
C26 C25 C24 119.9(2)
C26 C25 H25 120.1
C24 C25 H25 120.1
C25 C26 C27 119.9(2)
C25 C26 H26 120.0
C27 C26 H26 120.0
C22 C27 C26 120.40(19)
C22 C27 H27 119.8
C26 C27 H27 119.8
C33 C28 C29 118.43(18)
C33 C28 P2 124.37(14)
C29 C28 P2 117.13(14)
C30 C29 C28 120.77(19)
C30 C29 H29 119.6
C28 C29 H29 119.6
C31 C30 C29 120.10(19)
C31 C30 H30 120.0
C29 C30 H30 120.0
C32 C31 C30 119.7(2)
C32 C31 H31 120.1
C30 C31 H31 120.1
C31 C32 C33 120.9(2)
C31 C32 H32 119.5
C33 C32 H32 119.5
C28 C33 C32 120.1(2)
C28 C33 H33 120.0
C32 C33 H33 120.0
C35 C34 C21 121.33(15)
C35 C34 H34 119.3
C21 C34 H34 119.3
C34 C35 C36 118.42(15)
C34 C35 H35 120.8
C36 C35 H35 120.8
C35 C36 C19 121.02(14)
C35 C36 C37 130.25(14)
C19 C36 C37 108.71(13)
C38 C37 C15 121.27(13)
C38 C37 C36 130.46(14)
C15 C37 C36 108.25(13)
C37 C38 C39 118.30(14)
C37 C38 H38 120.8
C39 C38 H38 120.8
C38 C39 C13 121.21(14)
C38 C39 H39 119.4
C13 C39 H39 119.4

loop_
_geom_bond_atom_site_label_1
_geom_bond_atom_site_label_2
_geom_bond_distance
P1 O1 1.4867(12)
P1 C7 1.7987(18)
P1 C6 1.8017(18)
P1 C13 1.8087(15)
P2 O2 1.4844(13)
P2 C21 1.8024(16)
P2 C28 1.8044(19)
P2 C22 1.8080(18)
C1 C2 1.379(3)
C1 C6 1.388(3)
C1 H1 0.9300
C2 C3 1.365(4)
C2 H2 0.9300
C3 C4 1.375(4)
C3 H3 0.9300
C4 C5 1.388(3)
C4 H4 0.9300
C5 C6 1.387(2)
C5 H5 0.9300
C7 C8 1.383(2)
C7 C12 1.389(2)
C8 C9 1.379(3)
C8 H8 0.9300
C9 C10 1.364(3)
C9 H9 0.9300
C10 C11 1.369(3)
C10 H10 0.9300
C11 C12 1.379(3)
C11 H11 0.9300
C12 H12 0.9300
C13 C39 1.393(2)
C13 C14 1.399(2)
C14 C15 1.385(2)
C14 H14 0.9300
C15 C37 1.404(2)
C15 C16 1.522(2)
C16 C19 1.526(2)
C16 C18 1.530(2)
C16 C17 1.535(2)
C17 H17A 0.9600
C17 H17B 0.9600
C17 H17C 0.9600
C18 H18A 0.9600
C18 H18B 0.9600
C18 H18C 0.9600
C19 C20 1.386(2)
C19 C36 1.401(2)
C20 C21 1.402(2)
C20 H20 0.9300
C21 C34 1.398(2)
C22 C23 1.386(3)
C22 C27 1.388(3)
C23 C24 1.374(3)
C23 H23 0.9300
C24 C25 1.377(4)
C24 H24 0.9300
C25 C26 1.374(3)
C25 H25 0.9300
C26 C27 1.392(3)
C26 H26 0.9300
C27 H27 0.9300
C28 C33 1.376(3)
C28 C29 1.388(2)
C29 C30 1.380(3)
C29 H29 0.9300
C30 C31 1.369(3)
C30 H30 0.9300
C31 C32 1.356(3)
C31 H31 0.9300
C32 C33 1.390(3)
C32 H32 0.9300
C33 H33 0.9300
C34 C35 1.381(2)
C34 H34 0.9300
C35 C36 1.389(2)
C35 H35 0.9300
C36 C37 1.466(2)
C37 C38 1.387(2)
C38 C39 1.388(2)
C38 H38 0.9300
C39 H39 0.9300

loop_
_cod_related_entry_id
_cod_related_entry_database
_cod_related_entry_code
1 ChemSpider 30658435
